data_7158015
loop_
_publ_author_name
'Jin, Jiang'
'Li, Yinghua'
'Xiang, Shiqun'
'Fan, Weibin'
'Guo, Shiwei'
'Huang, Deguang'

_publ_section_title
;
 Selectfluor facilitated bridging of indoles to bis(indolyl)methanes using
 methyl <i>tert</i>-butyl ether as a new methylene precursor.
;
_journal_issue 18
_journal_name_full 'Organic &amp; biomolecular chemistry'
_journal_page_first 4076
_journal_page_last 4081
_journal_paper_doi 10.1039/d1ob00120e
_journal_volume 19
_journal_year 2021
_chemical_formula_moiety 'C21 H20 F2 N2'
_chemical_formula_sum 'C21 H20 F2 N2'
_chemical_formula_weight 338.39
_space_group_crystal_system triclinic
_space_group_IT_number 2
_space_group_name_Hall '-P 1'
_space_group_name_H-M_alt 'P -1'
_atom_sites_solution_hydrogens geom
_audit_creation_method SHELXL-2018/3
_audit_update_record
;
2021-01-15 deposited with the CCDC.	2021-04-06 downloaded from the CCDC.
;
_cell_angle_alpha 86.424(5)
_cell_angle_beta 84.971(6)
_cell_angle_gamma 85.252(6)
_cell_formula_units_Z 2
_cell_length_a 7.9071(6)
_cell_length_b 8.9267(5)
_cell_length_c 11.6792(7)
_cell_measurement_reflns_used 2659
_cell_measurement_temperature 100(2)
_cell_measurement_theta_max 72.4020
_cell_measurement_theta_min 3.7650
_cell_volume 817.11(9)
_computing_cell_refinement 'CrysAlisPro 1.171.40.68a (Rigaku OD, 2019)'
_computing_data_collection 'CrysAlisPro 1.171.40.68a (Rigaku OD, 2019)'
_computing_data_reduction 'CrysAlisPro 1.171.40.68a (Rigaku OD, 2019)'
_computing_molecular_graphics 'Bruker SHELXTL'
_computing_publication_material 'Bruker SHELXTL'
_computing_structure_refinement 'SHELXL-2018/3 (Sheldrick, 2018)'
_diffrn_ambient_temperature 100(2)
_diffrn_detector_area_resol_mean 10.5594
_diffrn_measured_fraction_theta_full 0.997
_diffrn_measured_fraction_theta_max 0.988
_diffrn_measurement_device_type 'SuperNova, Dual, Cu at home/near, Atlas'
_diffrn_measurement_method '\w scans'
_diffrn_radiation_type CuK\a
_diffrn_radiation_wavelength 1.54184
_diffrn_reflns_av_R_equivalents 0.0198
_diffrn_reflns_av_unetI/netI 0.0266
_diffrn_reflns_Laue_measured_fraction_full 0.997
_diffrn_reflns_Laue_measured_fraction_max 0.988
_diffrn_reflns_limit_h_max 9
_diffrn_reflns_limit_h_min -8
_diffrn_reflns_limit_k_max 10
_diffrn_reflns_limit_k_min -10
_diffrn_reflns_limit_l_max 14
_diffrn_reflns_limit_l_min -11
_diffrn_reflns_number 5413
_diffrn_reflns_point_group_measured_fraction_full 0.997
_diffrn_reflns_point_group_measured_fraction_max 0.988
_diffrn_reflns_theta_full 67.684
_diffrn_reflns_theta_max 69.939
_diffrn_reflns_theta_min 3.805
_diffrn_source 'micro-focus sealed X-ray tube'
_exptl_absorpt_coefficient_mu 0.794
_exptl_absorpt_correction_T_max 1.00000
_exptl_absorpt_correction_T_min 0.84571
_exptl_absorpt_correction_type multi-scan
_exptl_absorpt_process_details
; 
CrysAlisPro 1.171.40.68a (Rigaku Oxford Diffraction, 2019) 
Empirical absorption correction using spherical harmonics, 
 implemented in SCALE3 ABSPACK scaling algorithm. 
;
_exptl_crystal_colour colourless
_exptl_crystal_density_diffrn 1.375
_exptl_crystal_density_method 'Not Measured'
_exptl_crystal_description block
_exptl_crystal_F_000 356
_exptl_crystal_size_max 0.200
_exptl_crystal_size_mid 0.200
_exptl_crystal_size_min 0.150
_refine_diff_density_max 0.589
_refine_diff_density_min -0.606
_refine_diff_density_rms 0.066
_refine_ls_extinction_coef 0.0048(17)
_refine_ls_extinction_expression Fc^*^=kFc[1+0.001xFc^2^\l^3^/sin(2\q)]^-1/4^
_refine_ls_extinction_method 'SHELXL-2018/3 (Sheldrick 2018)'
_refine_ls_goodness_of_fit_ref 1.092
_refine_ls_hydrogen_treatment constr
_refine_ls_matrix_type full
_refine_ls_number_parameters 227
_refine_ls_number_reflns 3056
_refine_ls_number_restraints 1
_refine_ls_restrained_S_all 1.207
_refine_ls_R_factor_all 0.0695
_refine_ls_R_factor_gt 0.0605
_refine_ls_shift/su_max 0.000
_refine_ls_shift/su_mean 0.000
_refine_ls_structure_factor_coef Fsqd
_refine_ls_weighting_details 'w=1/[\s^2^(Fo^2^)+(0.0993P)^2^+0.7951P] where P=(Fo^2^+2Fc^2^)/3'
_refine_ls_weighting_scheme calc
_refine_ls_wR_factor_gt 0.1768
_refine_ls_wR_factor_ref 0.1855
_reflns_Friedel_coverage 0.000
_reflns_number_gt 2619
_reflns_number_total 3056
_reflns_threshold_expression 'I > 2\s(I)'
_cod_data_source_file d1ob00120e2.cif
_cod_data_source_block Compound3l
_cod_depositor_comments 'Adding full bibliography for 7158011--7158015.cif.'
_cod_database_code 7158015
_shelx_shelxl_version_number 2018/3
_shelx_space_group_comment
; 
The symmetry employed for this shelxl refinement is uniquely defined 
by the following loop, which should always be used as a source of 
symmetry information in preference to the above space-group names. 
They are only intended as comments. 
;
_shelx_estimated_absorpt_t_min 0.857
_shelx_estimated_absorpt_t_max 0.890

loop_
_space_group_symop_operation_xyz
'x, y, z'
'-x, -y, -z'

loop_
_atom_site_label
_atom_site_type_symbol
_atom_site_fract_x
_atom_site_fract_y
_atom_site_fract_z
_atom_site_U_iso_or_equiv
_atom_site_adp_type
_atom_site_occupancy
_atom_site_site_symmetry_order
_atom_site_calc_flag
_atom_site_refinement_flags_posn
_atom_site_refinement_flags_adp
_atom_site_refinement_flags_occupancy
_atom_site_disorder_assembly
_atom_site_disorder_group
F1 F -0.0439(2) 0.34589(19) 0.64266(13) 0.0407(4) Uani 1 1 d . . . . .
F2 F 0.02819(19) 0.09854(19) 0.14554(14) 0.0395(4) Uani 1 1 d . . . . .
N1 N 0.6189(3) 0.1547(2) 0.53481(16) 0.0262(5) Uani 1 1 d . . . . .
N2 N 0.6411(3) 0.3226(2) 0.01890(16) 0.0248(5) Uani 1 1 d . . . . .
C1 C 0.6559(3) 0.2474(3) 0.43785(19) 0.0244(5) Uani 1 1 d . . . . .
C2 C 0.5125(3) 0.3363(3) 0.41163(19) 0.0228(5) Uani 1 1 d . . . . .
C3 C 0.3803(3) 0.2998(2) 0.49795(19) 0.0228(5) Uani 1 1 d . . . . .
C4 C 0.2108(3) 0.3553(3) 0.5209(2) 0.0259(5) Uani 1 1 d . . . . .
H4A H 0.159517 0.433456 0.473457 0.031 Uiso 1 1 calc R U . . .
C5 C 0.1219(3) 0.2911(3) 0.6157(2) 0.0300(6) Uani 1 1 d . . . . .
C6 C 0.1871(3) 0.1746(3) 0.6876(2) 0.0318(6) Uani 1 1 d . . . . .
H6A H 0.117799 0.133805 0.750566 0.038 Uiso 1 1 calc R U . . .
C7 C 0.3553(3) 0.1188(3) 0.6660(2) 0.0294(6) Uani 1 1 d . . . . .
H7A H 0.403617 0.038762 0.713163 0.035 Uiso 1 1 calc R U . . .
C8 C 0.4511(3) 0.1839(3) 0.5730(2) 0.0247(5) Uani 1 1 d . . . . .
C9 C 0.7376(4) 0.0476(3) 0.5915(2) 0.0344(6) Uani 1 1 d . . . . .
H9A H 0.849576 0.046528 0.548205 0.052 Uiso 1 1 calc R U . . .
H9B H 0.747143 0.077270 0.669888 0.052 Uiso 1 1 calc R U . . .
H9C H 0.695980 -0.053058 0.594477 0.052 Uiso 1 1 calc R U . . .
C10 C 0.8297(3) 0.2430(3) 0.3777(2) 0.0317(6) Uani 1 1 d . . . . .
H10A H 0.904680 0.167563 0.417153 0.047 Uiso 1 1 calc R U . . .
H10B H 0.824751 0.216471 0.297949 0.047 Uiso 1 1 calc R U . . .
H10C H 0.874356 0.342136 0.378279 0.047 Uiso 1 1 calc R U . . .
C11 C 0.4974(3) 0.4514(3) 0.31133(19) 0.0234(5) Uani 1 1 d . . . . .
H11A H 0.382627 0.505017 0.318732 0.028 Uiso 1 1 calc R U . . .
H11B H 0.581565 0.526486 0.316104 0.028 Uiso 1 1 calc R U . . .
C12 C 0.6610(3) 0.4017(3) 0.11440(19) 0.0230(5) Uani 1 1 d . . . . .
C13 C 0.5252(3) 0.3861(2) 0.19450(19) 0.0216(5) Uani 1 1 d . . . . .
C14 C 0.4130(3) 0.2938(2) 0.14611(19) 0.0208(5) Uani 1 1 d . . . . .
C15 C 0.2537(3) 0.2408(3) 0.1840(2) 0.0242(5) Uani 1 1 d . . . . .
H15A H 0.197465 0.264660 0.256609 0.029 Uiso 1 1 calc R U . . .
C16 C 0.1831(3) 0.1528(3) 0.1110(2) 0.0279(6) Uani 1 1 d . . . . .
C17 C 0.2573(3) 0.1156(3) 0.0030(2) 0.0295(6) Uani 1 1 d . . . . .
H17A H 0.201550 0.055145 -0.043764 0.035 Uiso 1 1 calc R U . . .
C18 C 0.4126(3) 0.1676(3) -0.0353(2) 0.0279(6) Uani 1 1 d . . . . .
H18A H 0.466172 0.143836 -0.108654 0.034 Uiso 1 1 calc R U . . .
C19 C 0.4894(3) 0.2562(3) 0.03662(19) 0.0232(5) Uani 1 1 d . . . . .
C20 C 0.7588(3) 0.3097(3) -0.0841(2) 0.0321(6) Uani 1 1 d . . . . .
H20A H 0.857487 0.366775 -0.076380 0.048 Uiso 1 1 calc DR U . . .
H20B H 0.796896 0.203561 -0.093515 0.048 Uiso 1 1 calc R U . . .
H20C H 0.701092 0.350104 -0.151628 0.048 Uiso 1 1 calc R U . . .
C21 C 0.8150(3) 0.4893(3) 0.1180(2) 0.0290(6) Uani 1 1 d . . . . .
H21A H 0.888902 0.477286 0.046780 0.043 Uiso 1 1 calc DR U . . .
H21B H 0.778586 0.596135 0.125570 0.043 Uiso 1 1 calc R U . . .
H21C H 0.877738 0.451615 0.183990 0.043 Uiso 1 1 calc R U . . .

loop_
_atom_site_aniso_label
_atom_site_aniso_U_11
_atom_site_aniso_U_22
_atom_site_aniso_U_33
_atom_site_aniso_U_23
_atom_site_aniso_U_13
_atom_site_aniso_U_12
F1 0.0327(9) 0.0492(10) 0.0373(9) 0.0008(7) 0.0081(7) 0.0000(7)
F2 0.0322(9) 0.0467(10) 0.0425(9) -0.0029(7) -0.0019(7) -0.0208(7)
N1 0.0326(11) 0.0240(10) 0.0226(10) -0.0009(8) -0.0077(8) -0.0004(8)
N2 0.0237(10) 0.0289(10) 0.0212(10) -0.0009(8) 0.0007(8) -0.0021(8)
C1 0.0306(12) 0.0234(11) 0.0205(11) -0.0043(9) -0.0057(9) -0.0034(9)
C2 0.0271(12) 0.0236(11) 0.0187(11) -0.0037(9) -0.0046(9) -0.0046(9)
C3 0.0300(12) 0.0202(11) 0.0195(11) -0.0052(9) -0.0052(9) -0.0039(9)
C4 0.0285(12) 0.0266(12) 0.0231(12) -0.0017(9) -0.0029(9) -0.0039(10)
C5 0.0290(13) 0.0340(14) 0.0273(12) -0.0055(10) 0.0010(10) -0.0041(10)
C6 0.0410(15) 0.0344(14) 0.0210(12) -0.0019(10) 0.0005(10) -0.0118(11)
C7 0.0431(15) 0.0262(12) 0.0204(11) -0.0015(9) -0.0065(10) -0.0068(10)
C8 0.0333(13) 0.0218(11) 0.0206(11) -0.0039(9) -0.0068(9) -0.0056(9)
C9 0.0415(15) 0.0312(14) 0.0316(13) 0.0011(11) -0.0151(11) 0.0016(11)
C10 0.0275(13) 0.0366(14) 0.0312(13) -0.0043(11) -0.0048(10) 0.0000(10)
C11 0.0261(12) 0.0226(11) 0.0222(11) -0.0021(9) -0.0042(9) -0.0030(9)
C12 0.0233(11) 0.0214(11) 0.0241(11) 0.0020(9) -0.0049(9) -0.0011(9)
C13 0.0227(11) 0.0209(11) 0.0213(11) 0.0006(8) -0.0038(8) -0.0016(9)
C14 0.0229(11) 0.0192(11) 0.0201(11) 0.0013(8) -0.0048(9) 0.0007(8)
C15 0.0243(12) 0.0264(12) 0.0217(11) 0.0000(9) -0.0019(9) -0.0026(9)
C16 0.0235(12) 0.0291(12) 0.0317(13) 0.0040(10) -0.0060(10) -0.0070(10)
C17 0.0349(14) 0.0270(12) 0.0286(13) -0.0046(10) -0.0109(10) -0.0044(10)
C18 0.0327(13) 0.0297(13) 0.0217(11) -0.0042(9) -0.0051(10) 0.0011(10)
C19 0.0239(11) 0.0238(11) 0.0218(11) 0.0013(9) -0.0039(9) 0.0001(9)
C20 0.0308(13) 0.0377(14) 0.0260(13) -0.0020(10) 0.0062(10) -0.0010(11)
C21 0.0243(12) 0.0299(13) 0.0325(13) 0.0023(10) -0.0017(10) -0.0052(10)

loop_
_atom_type_symbol
_atom_type_description
_atom_type_scat_dispersion_real
_atom_type_scat_dispersion_imag
_atom_type_scat_source
C C 0.0181 0.0091 'International Tables Vol C Tables 4.2.6.8 and 6.1.1.4'
H H 0.0000 0.0000 'International Tables Vol C Tables 4.2.6.8 and 6.1.1.4'
F F 0.0727 0.0534 'International Tables Vol C Tables 4.2.6.8 and 6.1.1.4'
N N 0.0311 0.0180 'International Tables Vol C Tables 4.2.6.8 and 6.1.1.4'

loop_
_geom_angle_atom_site_label_1
_geom_angle_atom_site_label_2
_geom_angle_atom_site_label_3
_geom_angle
_geom_angle_site_symmetry_1
_geom_angle_site_symmetry_3
_geom_angle_publ_flag
C8 N1 C1 108.88(19) . . ?
C8 N1 C9 124.5(2) . . ?
C1 N1 C9 126.5(2) . . ?
C19 N2 C12 108.40(19) . . ?
C19 N2 C20 124.8(2) . . ?
C12 N2 C20 126.8(2) . . ?
C2 C1 N1 109.8(2) . . ?
C2 C1 C10 128.8(2) . . ?
N1 C1 C10 121.4(2) . . ?
C1 C2 C3 106.7(2) . . ?
C1 C2 C11 126.8(2) . . ?
C3 C2 C11 126.6(2) . . ?
C4 C3 C8 119.1(2) . . ?
C4 C3 C2 133.8(2) . . ?
C8 C3 C2 107.0(2) . . ?
C5 C4 C3 116.8(2) . . ?
C5 C4 H4A 121.6 . . ?
C3 C4 H4A 121.6 . . ?
F1 C5 C4 118.3(2) . . ?
F1 C5 C6 116.8(2) . . ?
C4 C5 C6 124.9(2) . . ?
C7 C6 C5 118.9(2) . . ?
C7 C6 H6A 120.5 . . ?
C5 C6 H6A 120.5 . . ?
C6 C7 C8 117.9(2) . . ?
C6 C7 H7A 121.0 . . ?
C8 C7 H7A 121.0 . . ?
N1 C8 C7 130.1(2) . . ?
N1 C8 C3 107.6(2) . . ?
C7 C8 C3 122.3(2) . . ?
N1 C9 H9A 109.5 . . ?
N1 C9 H9B 109.5 . . ?
H9A C9 H9B 109.5 . . ?
N1 C9 H9C 109.5 . . ?
H9A C9 H9C 109.5 . . ?
H9B C9 H9C 109.5 . . ?
C1 C10 H10A 109.5 . . ?
C1 C10 H10B 109.5 . . ?
H10A C10 H10B 109.5 . . ?
C1 C10 H10C 109.5 . . ?
H10A C10 H10C 109.5 . . ?
H10B C10 H10C 109.5 . . ?
C13 C11 C2 114.42(19) . . ?
C13 C11 H11A 108.7 . . ?
C2 C11 H11A 108.7 . . ?
C13 C11 H11B 108.7 . . ?
C2 C11 H11B 108.7 . . ?
H11A C11 H11B 107.6 . . ?
C13 C12 N2 110.1(2) . . ?
C13 C12 C21 129.7(2) . . ?
N2 C12 C21 120.2(2) . . ?
C12 C13 C14 106.5(2) . . ?
C12 C13 C11 127.5(2) . . ?
C14 C13 C11 126.0(2) . . ?
C15 C14 C19 119.0(2) . . ?
C15 C14 C13 134.0(2) . . ?
C19 C14 C13 107.0(2) . . ?
C16 C15 C14 116.9(2) . . ?
C16 C15 H15A 121.5 . . ?
C14 C15 H15A 121.5 . . ?
F2 C16 C15 118.4(2) . . ?
F2 C16 C17 117.1(2) . . ?
C15 C16 C17 124.5(2) . . ?
C18 C17 C16 119.1(2) . . ?
C18 C17 H17A 120.4 . . ?
C16 C17 H17A 120.4 . . ?
C17 C18 C19 118.2(2) . . ?
C17 C18 H18A 120.9 . . ?
C19 C18 H18A 120.9 . . ?
N2 C19 C18 129.8(2) . . ?
N2 C19 C14 107.9(2) . . ?
C18 C19 C14 122.3(2) . . ?
N2 C20 H20A 109.5 . . ?
N2 C20 H20B 109.5 . . ?
H20A C20 H20B 109.5 . . ?
N2 C20 H20C 109.5 . . ?
H20A C20 H20C 109.5 . . ?
H20B C20 H20C 109.5 . . ?
C12 C21 H21A 109.5 . . ?
C12 C21 H21B 109.5 . . ?
H21A C21 H21B 109.5 . . ?
C12 C21 H21C 109.5 . . ?
H21A C21 H21C 109.5 . . ?
H21B C21 H21C 109.5 . . ?

loop_
_geom_bond_atom_site_label_1
_geom_bond_atom_site_label_2
_geom_bond_distance
_geom_bond_site_symmetry_2
_geom_bond_publ_flag
F1 C5 1.377(3) . ?
F2 C16 1.373(3) . ?
N1 C8 1.371(3) . ?
N1 C1 1.385(3) . ?
N1 C9 1.454(3) . ?
N2 C19 1.375(3) . ?
N2 C12 1.384(3) . ?
N2 C20 1.460(3) . ?
C1 C2 1.375(3) . ?
C1 C10 1.486(3) . ?
C2 C3 1.430(3) . ?
C2 C11 1.515(3) . ?
C3 C4 1.399(3) . ?
C3 C8 1.424(3) . ?
C4 C5 1.378(3) . ?
C4 H4A 0.9500 . ?
C5 C6 1.390(4) . ?
C6 C7 1.388(4) . ?
C6 H6A 0.9500 . ?
C7 C8 1.394(3) . ?
C7 H7A 0.9500 . ?
C9 H9A 0.9800 . ?
C9 H9B 0.9800 . ?
C9 H9C 0.9800 . ?
C10 H10A 0.9800 . ?
C10 H10B 0.9800 . ?
C10 H10C 0.9800 . ?
C11 C13 1.508(3) . ?
C11 H11A 0.9900 . ?
C11 H11B 0.9900 . ?
C12 C13 1.371(3) . ?
C12 C21 1.506(3) . ?
C13 C14 1.433(3) . ?
C14 C15 1.408(3) . ?
C14 C19 1.413(3) . ?
C15 C16 1.376(3) . ?
C15 H15A 0.9500 . ?
C16 C17 1.392(4) . ?
C17 C18 1.377(4) . ?
C17 H17A 0.9500 . ?
C18 C19 1.397(3) . ?
C18 H18A 0.9500 . ?
C20 H20A 0.9800 . ?
C20 H20B 0.9800 . ?
C20 H20C 0.9800 . ?
C21 H21A 0.9800 . ?
C21 H21B 0.9800 . ?
C21 H21C 0.9800 . ?

loop_
_geom_torsion_atom_site_label_1
_geom_torsion_atom_site_label_2
_geom_torsion_atom_site_label_3
_geom_torsion_atom_site_label_4
_geom_torsion
_geom_torsion_site_symmetry_1
_geom_torsion_site_symmetry_2
_geom_torsion_site_symmetry_3
_geom_torsion_site_symmetry_4
_geom_torsion_publ_flag
C8 N1 C1 C2 -0.6(3) . . . . ?
C9 N1 C1 C2 -178.2(2) . . . . ?
C8 N1 C1 C10 179.1(2) . . . . ?
C9 N1 C1 C10 1.5(4) . . . . ?
N1 C1 C2 C3 1.3(2) . . . . ?
C10 C1 C2 C3 -178.4(2) . . . . ?
N1 C1 C2 C11 -179.1(2) . . . . ?
C10 C1 C2 C11 1.3(4) . . . . ?
C1 C2 C3 C4 176.8(2) . . . . ?
C11 C2 C3 C4 -2.8(4) . . . . ?
C1 C2 C3 C8 -1.6(2) . . . . ?
C11 C2 C3 C8 178.8(2) . . . . ?
C8 C3 C4 C5 -0.8(3) . . . . ?
C2 C3 C4 C5 -179.0(2) . . . . ?
C3 C4 C5 F1 178.23(19) . . . . ?
C3 C4 C5 C6 -1.3(4) . . . . ?
F1 C5 C6 C7 -178.0(2) . . . . ?
C4 C5 C6 C7 1.6(4) . . . . ?
C5 C6 C7 C8 0.5(3) . . . . ?
C1 N1 C8 C7 179.3(2) . . . . ?
C9 N1 C8 C7 -3.1(4) . . . . ?
C1 N1 C8 C3 -0.5(2) . . . . ?
C9 N1 C8 C3 177.2(2) . . . . ?
C6 C7 C8 N1 177.7(2) . . . . ?
C6 C7 C8 C3 -2.6(3) . . . . ?
C4 C3 C8 N1 -177.39(19) . . . . ?
C2 C3 C8 N1 1.2(2) . . . . ?
C4 C3 C8 C7 2.9(3) . . . . ?
C2 C3 C8 C7 -178.5(2) . . . . ?
C1 C2 C11 C13 63.9(3) . . . . ?
C3 C2 C11 C13 -116.5(2) . . . . ?
C19 N2 C12 C13 0.7(3) . . . . ?
C20 N2 C12 C13 -179.2(2) . . . . ?
C19 N2 C12 C21 -178.6(2) . . . . ?
C20 N2 C12 C21 1.5(3) . . . . ?
N2 C12 C13 C14 -0.7(2) . . . . ?
C21 C12 C13 C14 178.5(2) . . . . ?
N2 C12 C13 C11 178.9(2) . . . . ?
C21 C12 C13 C11 -1.9(4) . . . . ?
C2 C11 C13 C12 -109.7(3) . . . . ?
C2 C11 C13 C14 69.8(3) . . . . ?
C12 C13 C14 C15 -178.4(2) . . . . ?
C11 C13 C14 C15 1.9(4) . . . . ?
C12 C13 C14 C19 0.5(2) . . . . ?
C11 C13 C14 C19 -179.1(2) . . . . ?
C19 C14 C15 C16 0.8(3) . . . . ?
C13 C14 C15 C16 179.6(2) . . . . ?
C14 C15 C16 F2 179.7(2) . . . . ?
C14 C15 C16 C17 -1.0(4) . . . . ?
F2 C16 C17 C18 180.0(2) . . . . ?
C15 C16 C17 C18 0.6(4) . . . . ?
C16 C17 C18 C19 0.0(4) . . . . ?
C12 N2 C19 C18 178.9(2) . . . . ?
C20 N2 C19 C18 -1.2(4) . . . . ?
C12 N2 C19 C14 -0.4(2) . . . . ?
C20 N2 C19 C14 179.6(2) . . . . ?
C17 C18 C19 N2 -179.3(2) . . . . ?
C17 C18 C19 C14 -0.1(3) . . . . ?
C15 C14 C19 N2 179.04(19) . . . . ?
C13 C14 C19 N2 -0.1(2) . . . . ?
C15 C14 C19 C18 -0.3(3) . . . . ?
C13 C14 C19 C18 -179.4(2) . . . . ?
